data_1535332
loop_
_publ_author_name
'Bobev, S.'
'Tobash, P.H.'
'Hundley, M.F.'
'Fritsch, V.'
'Thompson, J.D.'
'Sarrao, J.L.'
'Fisk, Z.'

_publ_section_title
;
 Ternary rare-earth alumo-silicides - single-crystal growth from Al flux,
 structural and physical properties
;
_journal_name_full 'Journal of Solid State Chemistry'
_journal_page_first 2091
_journal_page_last 2103
_journal_volume 178
_journal_year 2005
_chemical_formula_sum 'Al3 Si2 Tm2'
_chemical_name_systematic 'Al3 Tm2 Si2'
_space_group_IT_number 12
_symmetry_space_group_name_Hall '-C 2y'
_symmetry_space_group_name_H-M 'C 1 2/m 1'
_cell_angle_alpha 90
_cell_angle_beta 100.458
_cell_angle_gamma 90
_cell_formula_units_Z 2
_cell_length_a 10.0094
_cell_length_b 3.9932
_cell_length_c 6.5282
_cell_volume 256.595
_citation_journal_id_ASTM JSSCBI
_cod_data_source_file Bobev_JSSCBI_2005_1958.cif
_cod_data_source_block Al3Si2Tm2
_cod_original_cell_volume 256.5946
_cod_database_code 1535332

loop_
_symmetry_equiv_pos_as_xyz
x,y,z
-x,y,-z
-x,-y,-z
x,-y,z
x+1/2,y+1/2,z
-x+1/2,y+1/2,-z
-x+1/2,-y+1/2,-z
x+1/2,-y+1/2,z

loop_
_atom_site_label
_atom_site_type_symbol
_atom_site_fract_x
_atom_site_fract_y
_atom_site_fract_z
_atom_site_occupancy
_atom_site_U_iso_or_equiv
Al2 Al 0 0 0 1 0.0
Tm1 Tm 0.61933 0 0.32313 1 0.0
Al1 Al 0.3051 0 0.1331 1 0.0
Si1 Si 0.0943 0 0.6387 1 0.0
